data_1548675
loop_
_publ_author_name
'Noland, Wayland E.'
'Tritch, Kenneth J.'

_publ_section_title
;
 3,5-Dibromobenzonitrile
;
_journal_coeditor_code SJ4154
_journal_issue 1
_journal_name_full IUCrData
_journal_page_first x180059
_journal_paper_doi 10.1107/S2414314618000597
_journal_volume 3
_journal_year 2018
_chemical_formula_iupac 'C7 H3 Br2 N'
_chemical_formula_moiety 'C7 H3 Br2 N'
_chemical_formula_sum 'C7 H3 Br2 N'
_chemical_formula_weight 260.92
_chemical_melting_point 367
_chemical_name_common I
_chemical_name_systematic 3,5-Dibromobenzonitrile
_space_group_crystal_system monoclinic
_space_group_IT_number 11
_space_group_name_Hall '-P 2yb'
_space_group_name_H-M_alt 'P 1 21/m 1'
_symmetry_space_group_name_Hall '-P 2yb'
_symmetry_space_group_name_H-M 'P 1 21/m 1'
_atom_sites_solution_hydrogens geom
_audit_creation_method SHELXL-2014/6
_cell_angle_alpha 90
_cell_angle_beta 97.440(3)
_cell_angle_gamma 90
_cell_formula_units_Z 2
_cell_length_a 4.0047(2)
_cell_length_b 13.2585(8)
_cell_length_c 7.3356(4)
_cell_measurement_reflns_used 2765
_cell_measurement_temperature 100(2)
_cell_measurement_theta_max 36.36
_cell_measurement_theta_min 2.80
_cell_volume 386.21(4)
_computing_cell_refinement
;
SAINT (Bruker, 2012)
;
_computing_data_collection
;
APEX3 (Bruker, 2012)
;
_computing_data_reduction
;
SAINT (Bruker, 2012)
;
_computing_molecular_graphics
;
Mercury (Macrae <i>et al.</i>, 2008)
;
_computing_publication_material
;
publCIF (Westrip, 2010)
;
_computing_structure_refinement
;
SHELXL2014 (Sheldrick, 2015b)
;
_computing_structure_solution
;
SHELXT2014 (Sheldrick, 2015a)
;
_diffrn_ambient_temperature 100(2)
_diffrn_measured_fraction_theta_full 1.000
_diffrn_measured_fraction_theta_max 0.999
_diffrn_measurement_device_type 'Bruker AXS VENTURE PHOTON-II'
_diffrn_measurement_method '\f and \w scans'
_diffrn_radiation_type MoK\a
_diffrn_radiation_wavelength 0.71073
_diffrn_reflns_av_R_equivalents 0.0359
_diffrn_reflns_limit_h_max 6
_diffrn_reflns_limit_h_min -6
_diffrn_reflns_limit_k_max 22
_diffrn_reflns_limit_k_min -20
_diffrn_reflns_limit_l_max 12
_diffrn_reflns_limit_l_min -12
_diffrn_reflns_number 8873
_diffrn_reflns_theta_full 25.242
_diffrn_reflns_theta_max 36.365
_diffrn_reflns_theta_min 2.800
_exptl_absorpt_coefficient_mu 10.410
_exptl_absorpt_correction_T_max 0.625
_exptl_absorpt_correction_T_min 0.231
_exptl_absorpt_correction_type multi-scan
_exptl_absorpt_process_details
;
(SADABS; Krause <i>et al</i>., 2015)
;
_exptl_crystal_colour colourless
_exptl_crystal_density_diffrn 2.244
_exptl_crystal_description needle
_exptl_crystal_F_000 244
_exptl_crystal_size_max 0.200
_exptl_crystal_size_mid 0.070
_exptl_crystal_size_min 0.050
_refine_diff_density_max 0.976
_refine_diff_density_min -0.493
_refine_ls_extinction_coef 0.0102(18)
_refine_ls_extinction_expression Fc^*^=kFc[1+0.001xFc^2^\l^3^/sin(2\q)]^-1/4^
_refine_ls_extinction_method
;
SHELXL2014 (Sheldrick, 2015b)
;
_refine_ls_goodness_of_fit_ref 1.074
_refine_ls_hydrogen_treatment constr
_refine_ls_matrix_type full
_refine_ls_number_parameters 53
_refine_ls_number_reflns 1945
_refine_ls_number_restraints 0
_refine_ls_restrained_S_all 1.074
_refine_ls_R_factor_all 0.0306
_refine_ls_R_factor_gt 0.0244
_refine_ls_shift/su_max 0.001
_refine_ls_shift/su_mean 0.000
_refine_ls_structure_factor_coef Fsqd
_refine_ls_weighting_details 'w=1/[\s^2^(Fo^2^)+(0.0202P)^2^+0.2462P] where P=(Fo^2^+2Fc^2^)/3'
_refine_ls_weighting_scheme calc
_refine_ls_wR_factor_gt 0.0562
_refine_ls_wR_factor_ref 0.0580
_reflns_number_gt 1696
_reflns_number_total 1945
_reflns_threshold_expression 'I > 2\s(I)'
_cod_data_source_file sj4154sup1.cif
_cod_data_source_block I
_cod_database_code 1548675
_shelx_space_group_comment
;
The symmetry employed for this shelxl refinement is uniquely defined
by the following loop, which should always be used as a source of
symmetry information in preference to the above space-group names.
They are only intended as comments.
;
_shelx_estimated_absorpt_t_min 0.231
_shelx_estimated_absorpt_t_max 0.625
_shelxl_version_number 2014/6

loop_
_space_group_symop_operation_xyz
'x, y, z'
'-x, y+1/2, -z'
'-x, -y, -z'
'x, -y-1/2, z'

loop_
_atom_site_type_symbol
_atom_site_label
_atom_site_fract_x
_atom_site_fract_y
_atom_site_fract_z
_atom_site_U_iso_or_equiv
_atom_site_adp_type
_atom_site_calc_flag
_atom_site_occupancy
Br Br3 0.84613(4) 0.46259(2) 0.21614(2) 0.02026(6) Uani d 1
N N7 0.2774(5) 0.2500 0.8775(3) 0.0261(4) Uani d 1
C C1 0.5455(5) 0.2500 0.5751(2) 0.0136(3) Uani d 1
C C2 0.6134(3) 0.34183(11) 0.49387(18) 0.0148(2) Uani d 1
H H2 0.5664 0.4041 0.5495 0.018 Uiso calc 1
C C3 0.7512(3) 0.33975(11) 0.32980(18) 0.0143(2) Uani d 1
C C4 0.8227(5) 0.2500 0.2449(3) 0.0150(3) Uani d 1
H H4 0.9172 0.2500 0.1326 0.018 Uiso calc 1
C C7 0.3995(5) 0.2500 0.7444(3) 0.0175(3) Uani d 1

loop_
_atom_site_aniso_label
_atom_site_aniso_U_11
_atom_site_aniso_U_22
_atom_site_aniso_U_33
_atom_site_aniso_U_12
_atom_site_aniso_U_13
_atom_site_aniso_U_23
Br3 0.02244(8) 0.01753(8) 0.02213(8) -0.00043(5) 0.00792(5) 0.00604(5)
N7 0.0229(9) 0.0394(12) 0.0169(8) 0.000 0.0062(7) 0.000
C1 0.0129(7) 0.0181(8) 0.0105(6) 0.000 0.0039(5) 0.000
C2 0.0148(5) 0.0158(6) 0.0141(5) 0.0004(4) 0.0036(4) -0.0005(4)
C3 0.0139(5) 0.0159(6) 0.0136(5) -0.0001(4) 0.0035(4) 0.0021(4)
C4 0.0151(7) 0.0180(8) 0.0123(7) 0.000 0.0036(6) 0.000
C7 0.0167(8) 0.0213(9) 0.0147(8) 0.000 0.0031(6) 0.000

loop_
_atom_type_symbol
_atom_type_description
_atom_type_scat_dispersion_real
_atom_type_scat_dispersion_imag
_atom_type_scat_source
C C 0.0033 0.0016 'International Tables Vol C Tables 4.2.6.8 and 6.1.1.4'
H H 0.0000 0.0000 'International Tables Vol C Tables 4.2.6.8 and 6.1.1.4'
Br Br -0.2901 2.4595 'International Tables Vol C Tables 4.2.6.8 and 6.1.1.4'
N N 0.0061 0.0033 'International Tables Vol C Tables 4.2.6.8 and 6.1.1.4'

loop_
_geom_angle_atom_site_label_1
_geom_angle_atom_site_label_2
_geom_angle_atom_site_label_3
_geom_angle_site_symmetry_1
_geom_angle
C2 C1 C2 4_565 121.16(16)
C2 C1 C7 4_565 119.42(8)
C2 C1 C7 . 119.42(8)
C3 C2 C1 . 118.28(13)
C3 C2 H2 . 120.9
C1 C2 H2 . 120.9
C2 C3 C4 . 122.25(13)
C2 C3 Br3 . 119.38(11)
C4 C3 Br3 . 118.37(10)
C3 C4 C3 4_565 117.78(16)
C3 C4 H4 4_565 121.1
C3 C4 H4 . 121.1
N7 C7 C1 . 178.8(2)

loop_
_geom_bond_atom_site_label_1
_geom_bond_atom_site_label_2
_geom_bond_site_symmetry_2
_geom_bond_distance
Br3 C3 . 1.8906(13)
N7 C7 . 1.147(3)
C1 C2 4_565 1.3977(16)
C1 C2 . 1.3977(16)
C1 C7 . 1.439(3)
C2 C3 . 1.3878(18)
C2 H2 . 0.9500
C3 C4 . 1.3898(17)
C4 C3 4_565 1.3898(17)
C4 H4 . 0.9500

loop_
_geom_torsion_atom_site_label_1
_geom_torsion_atom_site_label_2
_geom_torsion_atom_site_label_3
_geom_torsion_atom_site_label_4
_geom_torsion_site_symmetry_1
_geom_torsion_site_symmetry_4
_geom_torsion
C2 C1 C2 C3 4_565 . -0.1(3)
C7 C1 C2 C3 . . -179.38(17)
C1 C2 C3 C4 . . 0.0(2)
C1 C2 C3 Br3 . . 180.00(12)
C2 C3 C4 C3 . 4_565 0.1(3)
Br3 C3 C4 C3 . 4_565 -179.91(9)

_cod_database_fobs_code 1548675
